data_7100293
loop_
_publ_author_name
'Junji Ichikawa'
'Jun Mihara'
'Kotaro Sakoda'

_publ_section_title
;
Heck-Type 5-endo-trig Cyclization Promoted by Vinylic
Fluorines: Synthesis of 5-Fluoro-3H-Pyrroles
;
_journal_name_full 'Chemical Communications'
_journal_paper_doi 10.1039/b510039a
_journal_year 2005
_chemical_formula_sum 'C12 H13 F2 N O'
_chemical_formula_weight 225.23
_space_group_IT_number 14
_symmetry_cell_setting monoclinic
_symmetry_space_group_name_Hall '-P 2ybc'
_symmetry_space_group_name_H-M 'P 1 21/c 1'
_cell_angle_alpha 90.00
_cell_angle_beta 97.4505(10)
_cell_angle_gamma 90.00
_cell_formula_units_Z 4
_cell_length_a 7.5652(18)
_cell_length_b 6.3060(15)
_cell_length_c 23.707(6)
_cell_measurement_temperature 120(2)
_cell_volume 1121.4(5)
_exptl_crystal_density_diffrn 1.334
_cod_original_sg_symbol_H-M 'P 21/c'
_cod_database_code 7100293

loop_
_symmetry_equiv_pos_as_xyz
'x, y, z'
'-x, y+1/2, -z+1/2'
'-x, -y, -z'
'x, -y-1/2, z-1/2'

loop_
_atom_site_label
_atom_site_type_symbol
_atom_site_fract_x
_atom_site_fract_y
_atom_site_fract_z
_atom_site_U_iso_or_equiv
_atom_site_adp_type
_atom_site_occupancy
_atom_site_symmetry_multiplicity
_atom_site_calc_flag
_atom_site_refinement_flags
_atom_site_disorder_assembly
_atom_site_disorder_group
O1 O 0.1187(2) 0.6483(3) 0.46208(8) 0.0260(6) Uani 1 1 d . . .
H1 H 0.1548 0.5645 0.4886 0.039 Uiso 1 1 calc R . .
N1 N -0.0697(3) 0.6569(3) 0.45540(8) 0.0213(6) Uani 1 1 d . . .
C1 C -0.1355(3) 0.7876(4) 0.41747(10) 0.0202(6) Uani 1 1 d . . .
C2 C -0.0247(3) 0.9172(4) 0.38222(10) 0.0211(6) Uani 1 1 d . . .
C3 C 0.0180(4) 0.8373(4) 0.33082(11) 0.0262(7) Uani 1 1 d . . .
H2 H -0.0202 0.6993 0.3187 0.031 Uiso 1 1 calc R . .
C4 C 0.1165(4) 0.9597(5) 0.29740(11) 0.0338(8) Uani 1 1 d . . .
H3 H 0.1456 0.9050 0.2624 0.041 Uiso 1 1 calc R . .
C5 C 0.1724(4) 1.1618(5) 0.31499(13) 0.0337(8) Uani 1 1 d . . .
H4 H 0.2377 1.2462 0.2917 0.040 Uiso 1 1 calc R . .
C6 C 0.1330(4) 1.2397(4) 0.36630(13) 0.0321(7) Uani 1 1 d . . .
H5 H 0.1729 1.3770 0.3785 0.039 Uiso 1 1 calc R . .
C7 C 0.0350(3) 1.1183(5) 0.40029(11) 0.0275(7) Uani 1 1 d . . .
H6 H 0.0088 1.1724 0.4357 0.033 Uiso 1 1 calc R . .
C8 C -0.3393(3) 0.8126(4) 0.40909(10) 0.0247(7) Uani 1 1 d . . .
C9 C -0.3833(4) 1.0427(5) 0.42386(16) 0.0408(8) Uani 1 1 d . . .
H7 H -0.3323 1.1399 0.3980 0.061 Uiso 1 1 calc R . .
H8 H -0.3327 1.0734 0.4632 0.061 Uiso 1 1 calc R . .
H9 H -0.5129 1.0612 0.4198 0.061 Uiso 1 1 calc R . .
C10 C -0.4277(4) 0.6627(5) 0.44798(12) 0.0305(7) Uani 1 1 d . . .
H10 H -0.5575 0.6793 0.4407 0.046 Uiso 1 1 calc R . .
H11 H -0.3864 0.6972 0.4878 0.046 Uiso 1 1 calc R . .
H12 H -0.3958 0.5159 0.4403 0.046 Uiso 1 1 calc R . .
C11 C -0.4570(11) 0.6202(8) 0.32211(19) 0.089(2) Uani 1 1 d . . .
C12 C -0.4090(4) 0.7803(6) 0.34668(13) 0.0406(8) Uani 1 1 d . . .
H13 H -0.4156 0.9046 0.3239 0.049 Uiso 1 1 calc R . .
F1 F -0.3129(11) 0.4536(9) 0.3344(3) 0.162(2) Uani 1 1 d . . .
F2 F -0.5288(4) 0.5965(5) 0.26713(9) 0.0722(9) Uani 1 1 d . . .

loop_
_atom_site_aniso_label
_atom_site_aniso_U_11
_atom_site_aniso_U_22
_atom_site_aniso_U_33
_atom_site_aniso_U_23
_atom_site_aniso_U_13
_atom_site_aniso_U_12
O1 0.0208(10) 0.0305(11) 0.0263(10) 0.0081(7) 0.0019(7) 0.0027(7)
N1 0.0207(10) 0.0227(12) 0.0205(11) 0.0018(8) 0.0023(8) 0.0016(7)
C1 0.0231(12) 0.0198(12) 0.0180(11) -0.0013(8) 0.0036(9) 0.0008(9)
C2 0.0227(11) 0.0219(13) 0.0181(12) 0.0018(9) 0.0011(9) 0.0006(8)
C3 0.0325(13) 0.0241(14) 0.0226(13) -0.0008(10) 0.0053(10) -0.0002(10)
C4 0.0406(15) 0.0402(16) 0.0218(13) 0.0025(11) 0.0089(11) -0.0002(13)
C5 0.0336(14) 0.0357(16) 0.0324(15) 0.0099(11) 0.0064(11) -0.0022(11)
C6 0.0359(14) 0.0246(14) 0.0356(15) 0.0026(11) 0.0040(12) -0.0004(11)
C7 0.0292(13) 0.0279(14) 0.0252(13) -0.0027(10) 0.0034(10) -0.0010(10)
C8 0.0210(12) 0.0283(13) 0.0240(13) 0.0024(9) 0.0000(9) 0.0019(9)
C9 0.0279(14) 0.0315(15) 0.063(2) 0.0010(15) 0.0074(14) 0.0081(11)
C10 0.0224(12) 0.0364(16) 0.0330(14) 0.0073(11) 0.0046(11) 0.0000(10)
C11 0.169(6) 0.049(2) 0.037(2) -0.0043(18) -0.027(3) 0.001(3)
C12 0.0372(15) 0.0511(19) 0.0296(15) 0.0082(14) -0.0101(12) -0.0047(14)
F1 0.241(7) 0.101(3) 0.146(4) -0.014(3) 0.029(4) 0.026(4)
F2 0.094(2) 0.087(2) 0.0315(12) -0.0163(12) -0.0080(11) -0.0158(16)

loop_
_geom_bond_atom_site_label_1
_geom_bond_atom_site_label_2
_geom_bond_distance
_geom_bond_site_symmetry_2
_geom_bond_publ_flag
O1 N1 1.414(3) . ?
O1 H1 0.8400 . ?
N1 C1 1.273(3) . ?
C1 C2 1.500(3) . ?
C1 C8 1.536(3) . ?
C2 C3 1.395(4) . ?
C2 C7 1.395(4) . ?
C3 C4 1.389(4) . ?
C3 H2 0.9500 . ?
C4 C5 1.390(4) . ?
C4 H3 0.9500 . ?
C5 C6 1.380(4) . ?
C5 H4 0.9500 . ?
C6 C7 1.393(4) . ?
C6 H5 0.9500 . ?
C7 H6 0.9500 . ?
C8 C12 1.519(4) . ?
C8 C10 1.533(4) . ?
C8 C9 1.539(4) . ?
C9 H7 0.9800 . ?
C9 H8 0.9800 . ?
C9 H9 0.9800 . ?
C10 H10 0.9800 . ?
C10 H11 0.9800 . ?
C10 H12 0.9800 . ?
C11 C12 1.198(6) . ?
C11 F2 1.354(5) . ?
C11 F1 1.515(9) . ?
C12 H13 0.9500 . ?

loop_
_cod_related_entry_id
_cod_related_entry_database
_cod_related_entry_code
1 ChemSpider 21198459
